data_7720010
loop_
_publ_author_name
'Paul, Bhaswati'
'Dabare, Kusalvin'
'Bocarsly, Joshua D.'
'Mills, L. Reginald'

_publ_section_title
;
 Crystallographic Evidence of a Trinuclear
 (salen)Manganese(IV/III/IV)-\m-Oxo Formed during Catalytic C(sp3)--H
 Oxidation Reactions
;
_journal_name_full 'Dalton Transactions'
_journal_paper_doi 10.1039/D5DT02844B
_journal_year 2026
_chemical_formula_moiety 'C16 H18 Mn N2 O4, F6 P, C2 H3 N'
_chemical_formula_sum 'C18 H21 F6 Mn N3 O4 P'
_chemical_formula_weight 543.29
_space_group_crystal_system triclinic
_space_group_IT_number 2
_space_group_name_Hall '-P 1'
_space_group_name_H-M_alt 'P -1'
_atom_sites_solution_hydrogens mixed
_atom_sites_solution_primary dual
_audit_creation_date 2025-08-14
_audit_creation_method
;
Olex2 1.5
(compiled 2025.05.22 svn.r631f81ec for OlexSys, GUI svn.r7248)
;
_audit_update_record
;
2025-08-30 deposited with the CCDC.	2025-12-10 downloaded from the CCDC.
;
_cell_angle_alpha 102.9360(10)
_cell_angle_beta 94.3530(10)
_cell_angle_gamma 91.086(2)
_cell_formula_units_Z 2
_cell_length_a 6.9874(3)
_cell_length_b 12.2254(6)
_cell_length_c 13.3032(6)
_cell_measurement_reflns_used 4213
_cell_measurement_temperature 150.00
_cell_measurement_theta_max 25.44
_cell_measurement_theta_min 2.57
_cell_volume 1103.62(9)
_computing_cell_refinement 'SAINT V8.38A (Bruker, 2018)'
_computing_data_reduction 'SAINT V8.38A (Bruker, 2018)'
_computing_molecular_graphics 'Olex2 1.5 (Dolomanov et al., 2009)'
_computing_publication_material 'Olex2 1.5 (Dolomanov et al., 2009)'
_computing_structure_refinement 'SHELXL 2019/3 (Sheldrick, 2015)'
_computing_structure_solution 'SHELXT 2014/5 (Sheldrick, 2014)'
_diffrn_ambient_temperature 150.00
_diffrn_detector 'Bruker APEX2 area detector'
_diffrn_detector_area_resol_mean 7.9
_diffrn_detector_type 'CCD area detector'
_diffrn_measured_fraction_theta_full 1.000
_diffrn_measured_fraction_theta_max 0.996
_diffrn_measurement_device 'three-circle diffractometer'
_diffrn_measurement_device_type 'Bruker SMART APEX2 area detector'
_diffrn_measurement_method '\w and \f scans'
_diffrn_radiation_monochromator 'mirror optics'
_diffrn_radiation_probe x-ray
_diffrn_radiation_type MoK\a
_diffrn_radiation_wavelength 0.71073
_diffrn_reflns_av_R_equivalents 0.0382
_diffrn_reflns_av_unetI/netI 0.0472
_diffrn_reflns_Laue_measured_fraction_full 1.000
_diffrn_reflns_Laue_measured_fraction_max 0.996
_diffrn_reflns_limit_h_max 8
_diffrn_reflns_limit_h_min -9
_diffrn_reflns_limit_k_max 15
_diffrn_reflns_limit_k_min -15
_diffrn_reflns_limit_l_max 17
_diffrn_reflns_limit_l_min -16
_diffrn_reflns_number 17939
_diffrn_reflns_point_group_measured_fraction_full 1.000
_diffrn_reflns_point_group_measured_fraction_max 0.996
_diffrn_reflns_theta_full 25.242
_diffrn_reflns_theta_max 27.595
_diffrn_reflns_theta_min 2.047
_diffrn_source 'microfocus sealed X-ray tube'
_diffrn_source_current 30.0
_diffrn_source_power 1.5
_diffrn_source_type 'Incoatec I\ms'
_diffrn_source_voltage 50.0
_diffrn_standards_number 0
_exptl_absorpt_coefficient_mu 0.752
_exptl_absorpt_correction_T_max 0.7456
_exptl_absorpt_correction_T_min 0.6977
_exptl_absorpt_correction_type multi-scan
_exptl_absorpt_process_details
;
SADABS-2016/2 (Bruker,2016/2) was used for absorption correction.
wR2(int) was 0.0480 before and 0.0402 after correction.
The Ratio of minimum to maximum transmission is 0.9358.
The \l/2 correction factor is Not present.
;
_exptl_crystal_colour 'clear dark brown'
_exptl_crystal_colour_lustre clear
_exptl_crystal_colour_modifier dark
_exptl_crystal_colour_primary brown
_exptl_crystal_density_diffrn 1.635
_exptl_crystal_description needle
_exptl_crystal_F_000 552
_exptl_crystal_size_max 0.24
_exptl_crystal_size_mid 0.04
_exptl_crystal_size_min 0.02
_refine_diff_density_max 1.013
_refine_diff_density_min -0.462
_refine_diff_density_rms 0.066
_refine_ls_extinction_method none
_refine_ls_goodness_of_fit_ref 1.012
_refine_ls_hydrogen_treatment constr
_refine_ls_matrix_type full
_refine_ls_number_parameters 301
_refine_ls_number_reflns 5095
_refine_ls_number_restraints 0
_refine_ls_restrained_S_all 1.012
_refine_ls_R_factor_all 0.0647
_refine_ls_R_factor_gt 0.0388
_refine_ls_shift/su_max 0.001
_refine_ls_shift/su_mean 0.000
_refine_ls_structure_factor_coef Fsqd
_refine_ls_weighting_details 'w=1/[\s^2^(Fo^2^)+(0.0394P)^2^+0.6392P] where P=(Fo^2^+2Fc^2^)/3'
_refine_ls_weighting_scheme calc
_refine_ls_wR_factor_gt 0.0838
_refine_ls_wR_factor_ref 0.0926
_reflns_Friedel_coverage 0.000
_reflns_number_gt 3763
_reflns_number_total 5095
_reflns_threshold_expression 'I > 2\s(I)'
_cod_data_source_file d5dt02844b2.cif
_cod_data_source_block bp_1_0m_a
_cod_original_sg_symbol_H-M P-1
_cod_database_code 7720010
_shelx_shelxl_version_number 2019/3
_shelx_space_group_comment
;
The symmetry employed for this shelxl refinement is uniquely defined
by the following loop, which should always be used as a source of
symmetry information in preference to the above space-group names.
They are only intended as comments.
;
_shelx_estimated_absorpt_t_max 0.985
_shelx_estimated_absorpt_t_min 0.840
_olex2_refinement_description
;
1. Fixed Uiso
 At 1.2 times of:
  All C(H) groups, All C(H,H) groups
 At 1.5 times of:
  All C(H,H,H) groups, All O(H,H) groups
2.a Rotating group:
 O4(H4A,H4B), O3(H3A,H3B)
2.b Secondary CH2 refined with riding coordinates:
 C1(H1A,H1B), C2(H2A,H2B)
2.c Aromatic/amide H refined with riding coordinates:
 C15(H15), C10(H10), C3(H3), C8(H8), C7(H7), C5(H5), C14(H14), C12(H12),
 C6(H6), C13(H13)
2.d Idealised Me refined as rotating group:
 C2(H2A,H2B,H2C)
;
_olex2_submission_special_instructions 'No special instructions were received'

loop_
_space_group_symop_operation_xyz
'x, y, z'
'-x, -y, -z'

loop_
_atom_site_label
_atom_site_type_symbol
_atom_site_fract_x
_atom_site_fract_y
_atom_site_fract_z
_atom_site_U_iso_or_equiv
_atom_site_adp_type
_atom_site_occupancy
_atom_site_site_symmetry_order
_atom_site_calc_flag
_atom_site_refinement_flags_posn
_atom_site_refinement_flags_adp
_atom_site_refinement_flags_occupancy
_atom_site_disorder_assembly
_atom_site_disorder_group
C15_1 C 0.2082(3) 0.4432(2) 0.22778(17) 0.0224(5) Uani 1 1 d . . . . .
H15_1 H 0.209362 0.522439 0.252541 0.027 Uiso 1 1 calc R U . . .
Mn1_1 Mn 0.24897(5) 0.35389(3) 0.51053(2) 0.01665(10) Uani 1 1 d . . . . .
O2_1 O 0.2188(2) 0.49128(12) 0.60518(11) 0.0199(3) Uani 1 1 d . . . . .
O1_1 O 0.2806(2) 0.42246(12) 0.39842(11) 0.0202(3) Uani 1 1 d . . . . .
O4_1 O 0.5620(2) 0.36672(13) 0.55943(12) 0.0245(4) Uani 1 1 d . . . . .
H4A_1 H 0.582893 0.339138 0.614176 0.037 Uiso 1 1 d R U . . .
H4B_1 H 0.598632 0.437329 0.580343 0.037 Uiso 1 1 d R U . . .
O3_1 O -0.0665(2) 0.33100(14) 0.46495(12) 0.0255(4) Uani 1 1 d . . . . .
H3A_1 H -0.088252 0.270747 0.415620 0.038 Uiso 1 1 d R U . . .
H3B_1 H -0.104809 0.385626 0.436863 0.038 Uiso 1 1 d R U . . .
N2_1 N 0.2836(3) 0.20270(15) 0.42316(14) 0.0205(4) Uani 1 1 d . . . . .
N1_1 N 0.2152(3) 0.26582(15) 0.61619(14) 0.0187(4) Uani 1 1 d . . . . .
C9_1 C 0.2547(3) 0.51073(18) 0.70828(16) 0.0178(5) Uani 1 1 d . . . . .
C16_1 C 0.2434(3) 0.37420(19) 0.29786(16) 0.0196(5) Uani 1 1 d . . . . .
C10_1 C 0.2725(3) 0.17787(19) 0.32355(17) 0.0220(5) Uani 1 1 d . . . . .
H10_1 H 0.286384 0.101512 0.290159 0.026 Uiso 1 1 calc R U . . .
C1_1 C 0.3132(4) 0.11581(19) 0.48331(18) 0.0271(5) Uani 1 1 d . . . . .
H1A_1 H 0.449528 0.116382 0.509867 0.033 Uiso 1 1 calc R U . . .
H1B_1 H 0.276978 0.040443 0.439594 0.033 Uiso 1 1 calc R U . . .
C3_1 C 0.2270(3) 0.30698(19) 0.71437(17) 0.0219(5) Uani 1 1 d . . . . .
H3_1 H 0.215524 0.255930 0.758119 0.026 Uiso 1 1 calc R U . . .
C2_1 C 0.1852(4) 0.14447(19) 0.57262(18) 0.0260(5) Uani 1 1 d . . . . .
H2A_1 H 0.048805 0.126193 0.547475 0.031 Uiso 1 1 calc R U . . .
H2B_1 H 0.221236 0.101568 0.625655 0.031 Uiso 1 1 calc R U . . .
C8_1 C 0.2883(3) 0.62184(19) 0.76398(17) 0.0216(5) Uani 1 1 d . . . . .
H8_1 H 0.289981 0.680786 0.728060 0.026 Uiso 1 1 calc R U . . .
C4_1 C 0.2563(3) 0.42462(19) 0.76338(17) 0.0203(5) Uani 1 1 d . . . . .
C11_1 C 0.2407(3) 0.25665(19) 0.25887(17) 0.0220(5) Uani 1 1 d . . . . .
C7_1 C 0.3191(3) 0.6467(2) 0.87048(18) 0.0252(5) Uani 1 1 d . . . . .
H7_1 H 0.340968 0.722694 0.906785 0.030 Uiso 1 1 calc R U . . .
C5_1 C 0.2882(3) 0.4529(2) 0.87181(17) 0.0253(5) Uani 1 1 d . . . . .
H5_1 H 0.288638 0.394841 0.908836 0.030 Uiso 1 1 calc R U . . .
C14_1 C 0.1722(4) 0.3977(2) 0.12389(18) 0.0276(5) Uani 1 1 d . . . . .
H14_1 H 0.147458 0.445925 0.077863 0.033 Uiso 1 1 calc R U . . .
C12_1 C 0.2073(4) 0.2130(2) 0.15131(18) 0.0285(6) Uani 1 1 d . . . . .
H12_1 H 0.209946 0.134205 0.124806 0.034 Uiso 1 1 calc R U . . .
C6_1 C 0.3186(4) 0.5626(2) 0.92567(18) 0.0273(5) Uani 1 1 d . . . . .
H6_1 H 0.338970 0.580527 0.999023 0.033 Uiso 1 1 calc R U . . .
C13_1 C 0.1711(4) 0.2816(2) 0.08436(19) 0.0320(6) Uani 1 1 d . . . . .
H13_1 H 0.145772 0.251016 0.012256 0.038 Uiso 1 1 calc R U . . .
F4_2 F 0.5666(2) 0.08950(15) 0.72417(14) 0.0543(5) Uani 1 1 d . . . . .
P1_2 P 0.73056(10) 0.17131(5) 0.79416(5) 0.02977(17) Uani 1 1 d . . . . .
F6_2 F 0.8888(2) 0.10009(15) 0.73093(14) 0.0551(5) Uani 1 1 d . . . . .
F2_2 F 0.8948(3) 0.25179(16) 0.86155(14) 0.0603(5) Uani 1 1 d . . . . .
F5_2 F 0.5706(3) 0.23791(17) 0.85733(16) 0.0764(7) Uani 1 1 d . . . . .
F1_2 F 0.7437(3) 0.08989(19) 0.87163(16) 0.0716(6) Uani 1 1 d . . . . .
F3_2 F 0.7176(4) 0.24879(18) 0.71382(18) 0.0891(8) Uani 1 1 d . . . . .
C1_3 C -0.2282(4) 0.0713(3) 0.2436(3) 0.0514(9) Uani 1 1 d . . . . .
N1_3 N -0.2120(4) 0.1182(2) 0.3218(3) 0.0583(8) Uani 1 1 d . . . . .
C2_3 C -0.2462(5) 0.0066(3) 0.1340(3) 0.0660(10) Uani 1 1 d . . . . .
H2A_3 H -0.250304 0.058849 0.087755 0.099 Uiso 1 1 calc R U . . .
H2B_3 H -0.364542 -0.040422 0.120913 0.099 Uiso 1 1 calc R U . . .
H2C_3 H -0.135506 -0.041139 0.121139 0.099 Uiso 1 1 calc R U . . .

loop_
_atom_site_aniso_label
_atom_site_aniso_U_11
_atom_site_aniso_U_22
_atom_site_aniso_U_33
_atom_site_aniso_U_23
_atom_site_aniso_U_13
_atom_site_aniso_U_12
C15_1 0.0210(12) 0.0252(12) 0.0223(12) 0.0078(10) 0.0024(9) 0.0008(9)
Mn1_1 0.02250(19) 0.01317(16) 0.01432(17) 0.00307(12) 0.00138(13) 0.00228(13)
O2_1 0.0301(9) 0.0145(7) 0.0152(8) 0.0034(6) 0.0009(6) 0.0051(6)
O1_1 0.0290(9) 0.0165(8) 0.0151(8) 0.0040(6) 0.0003(6) -0.0008(6)
O4_1 0.0257(9) 0.0230(8) 0.0259(9) 0.0090(7) -0.0018(7) -0.0007(7)
O3_1 0.0286(9) 0.0220(8) 0.0254(9) 0.0053(7) -0.0018(7) 0.0047(7)
N2_1 0.0256(11) 0.0156(9) 0.0204(10) 0.0042(8) 0.0021(8) 0.0035(8)
N1_1 0.0233(10) 0.0139(9) 0.0188(10) 0.0036(7) 0.0006(8) 0.0010(7)
C9_1 0.0168(11) 0.0205(11) 0.0163(11) 0.0036(9) 0.0028(8) 0.0047(9)
C16_1 0.0176(11) 0.0235(11) 0.0179(11) 0.0044(9) 0.0037(9) -0.0002(9)
C10_1 0.0253(12) 0.0161(11) 0.0230(12) 0.0003(9) 0.0034(10) 0.0009(9)
C1_1 0.0410(15) 0.0154(11) 0.0253(13) 0.0054(9) 0.0007(11) 0.0062(10)
C3_1 0.0264(13) 0.0199(11) 0.0214(12) 0.0086(9) 0.0033(9) 0.0027(9)
C2_1 0.0410(15) 0.0155(11) 0.0218(12) 0.0053(9) 0.0011(11) -0.0005(10)
C8_1 0.0232(12) 0.0180(11) 0.0233(12) 0.0044(9) 0.0004(9) 0.0040(9)
C4_1 0.0217(12) 0.0214(11) 0.0181(11) 0.0047(9) 0.0032(9) 0.0028(9)
C11_1 0.0220(12) 0.0235(12) 0.0199(12) 0.0030(9) 0.0033(9) -0.0004(9)
C7_1 0.0268(13) 0.0219(12) 0.0236(12) -0.0017(10) 0.0000(10) 0.0030(10)
C5_1 0.0325(14) 0.0266(13) 0.0180(12) 0.0066(10) 0.0036(10) 0.0050(10)
C14_1 0.0304(14) 0.0350(14) 0.0206(12) 0.0123(10) 0.0037(10) 0.0018(11)
C12_1 0.0375(15) 0.0270(13) 0.0190(12) 0.0003(10) 0.0047(10) 0.0005(11)
C6_1 0.0333(14) 0.0310(13) 0.0160(11) 0.0017(10) 0.0013(10) 0.0047(11)
C13_1 0.0403(15) 0.0389(15) 0.0159(12) 0.0041(11) 0.0020(11) -0.0006(12)
F4_2 0.0392(10) 0.0474(10) 0.0601(11) -0.0189(9) -0.0033(8) -0.0077(8)
P1_2 0.0306(4) 0.0227(3) 0.0320(4) -0.0003(3) -0.0043(3) 0.0036(3)
F6_2 0.0405(10) 0.0543(11) 0.0652(12) -0.0029(9) 0.0199(9) 0.0041(8)
F2_2 0.0491(11) 0.0628(12) 0.0548(11) -0.0096(9) -0.0129(9) -0.0162(9)
F5_2 0.0461(11) 0.0678(13) 0.0867(15) -0.0422(11) -0.0029(10) 0.0212(10)
F1_2 0.0734(14) 0.0862(16) 0.0722(14) 0.0509(13) 0.0129(11) 0.0076(12)
F3_2 0.124(2) 0.0630(14) 0.0866(16) 0.0481(13) -0.0396(14) -0.0100(13)
C1_3 0.0338(17) 0.0236(15) 0.099(3) 0.0241(18) -0.0069(18) -0.0023(13)
N1_3 0.0484(17) 0.0251(14) 0.097(2) 0.0108(15) -0.0120(17) -0.0004(12)
C2_3 0.054(2) 0.058(2) 0.081(3) 0.008(2) 0.0001(19) -0.0055(18)

loop_
_atom_type_symbol
_atom_type_description
_atom_type_scat_dispersion_real
_atom_type_scat_dispersion_imag
_atom_type_scat_source
C C 0.0033 0.0016 'International Tables Vol C Tables 4.2.6.8 and 6.1.1.4'
H H 0.0000 0.0000 'International Tables Vol C Tables 4.2.6.8 and 6.1.1.4'
F F 0.0171 0.0103 'International Tables Vol C Tables 4.2.6.8 and 6.1.1.4'
Mn Mn 0.3368 0.7283 'International Tables Vol C Tables 4.2.6.8 and 6.1.1.4'
N N 0.0061 0.0033 'International Tables Vol C Tables 4.2.6.8 and 6.1.1.4'
O O 0.0106 0.0060 'International Tables Vol C Tables 4.2.6.8 and 6.1.1.4'
P P 0.1023 0.0942 'International Tables Vol C Tables 4.2.6.8 and 6.1.1.4'

loop_
_geom_angle_atom_site_label_1
_geom_angle_atom_site_label_2
_geom_angle_atom_site_label_3
_geom_angle
_geom_angle_site_symmetry_1
_geom_angle_site_symmetry_3
_geom_angle_publ_flag
C16_1 C15_1 H15_1 119.6 . . ?
C14_1 C15_1 H15_1 119.6 . . ?
C14_1 C15_1 C16_1 120.7(2) . . ?
O2_1 Mn1_1 O1_1 93.87(6) . . ?
O2_1 Mn1_1 O4_1 89.12(6) . . ?
O2_1 Mn1_1 O3_1 92.60(6) . . ?
O2_1 Mn1_1 N2_1 174.30(7) . . ?
O2_1 Mn1_1 N1_1 92.54(7) . . ?
O1_1 Mn1_1 O4_1 93.05(6) . . ?
O1_1 Mn1_1 O3_1 90.00(6) . . ?
O1_1 Mn1_1 N2_1 91.70(7) . . ?
O1_1 Mn1_1 N1_1 173.53(7) . . ?
O4_1 Mn1_1 O3_1 176.39(6) . . ?
N2_1 Mn1_1 O4_1 89.35(7) . . ?
N2_1 Mn1_1 O3_1 88.63(7) . . ?
N1_1 Mn1_1 O4_1 87.92(7) . . ?
N1_1 Mn1_1 O3_1 88.84(7) . . ?
N1_1 Mn1_1 N2_1 81.91(7) . . ?
C9_1 O2_1 Mn1_1 125.83(13) . . ?
C16_1 O1_1 Mn1_1 126.23(14) . . ?
Mn1_1 O4_1 H4A_1 109.5 . . ?
Mn1_1 O4_1 H4B_1 109.4 . . ?
H4A_1 O4_1 H4B_1 104.4 . . ?
Mn1_1 O3_1 H3A_1 109.5 . . ?
Mn1_1 O3_1 H3B_1 109.4 . . ?
H3A_1 O3_1 H3B_1 104.4 . . ?
C10_1 N2_1 Mn1_1 125.23(16) . . ?
C10_1 N2_1 C1_1 121.41(19) . . ?
C1_1 N2_1 Mn1_1 113.26(14) . . ?
C3_1 N1_1 Mn1_1 124.75(15) . . ?
C3_1 N1_1 C2_1 121.66(19) . . ?
C2_1 N1_1 Mn1_1 113.50(14) . . ?
O2_1 C9_1 C8_1 118.5(2) . . ?
O2_1 C9_1 C4_1 123.03(19) . . ?
C8_1 C9_1 C4_1 118.5(2) . . ?
C15_1 C16_1 C11_1 118.4(2) . . ?
O1_1 C16_1 C15_1 118.7(2) . . ?
O1_1 C16_1 C11_1 122.9(2) . . ?
N2_1 C10_1 H10_1 117.4 . . ?
N2_1 C10_1 C11_1 125.1(2) . . ?
C11_1 C10_1 H10_1 117.4 . . ?
N2_1 C1_1 H1A_1 110.5 . . ?
N2_1 C1_1 H1B_1 110.5 . . ?
N2_1 C1_1 C2_1 106.27(18) . . ?
H1A_1 C1_1 H1B_1 108.7 . . ?
C2_1 C1_1 H1A_1 110.5 . . ?
C2_1 C1_1 H1B_1 110.5 . . ?
N1_1 C3_1 H3_1 117.4 . . ?
N1_1 C3_1 C4_1 125.2(2) . . ?
C4_1 C3_1 H3_1 117.4 . . ?
N1_1 C2_1 C1_1 106.20(19) . . ?
N1_1 C2_1 H2A_1 110.5 . . ?
N1_1 C2_1 H2B_1 110.5 . . ?
C1_1 C2_1 H2A_1 110.5 . . ?
C1_1 C2_1 H2B_1 110.5 . . ?
H2A_1 C2_1 H2B_1 108.7 . . ?
C9_1 C8_1 H8_1 119.6 . . ?
C7_1 C8_1 C9_1 120.7(2) . . ?
C7_1 C8_1 H8_1 119.6 . . ?
C9_1 C4_1 C3_1 123.5(2) . . ?
C5_1 C4_1 C9_1 119.3(2) . . ?
C5_1 C4_1 C3_1 117.2(2) . . ?
C16_1 C11_1 C10_1 123.2(2) . . ?
C12_1 C11_1 C16_1 119.2(2) . . ?
C12_1 C11_1 C10_1 117.5(2) . . ?
C8_1 C7_1 H7_1 119.4 . . ?
C8_1 C7_1 C6_1 121.3(2) . . ?
C6_1 C7_1 H7_1 119.4 . . ?
C4_1 C5_1 H5_1 119.2 . . ?
C6_1 C5_1 C4_1 121.6(2) . . ?
C6_1 C5_1 H5_1 119.2 . . ?
C15_1 C14_1 H14_1 119.3 . . ?
C15_1 C14_1 C13_1 121.3(2) . . ?
C13_1 C14_1 H14_1 119.3 . . ?
C11_1 C12_1 H12_1 119.3 . . ?
C13_1 C12_1 C11_1 121.4(2) . . ?
C13_1 C12_1 H12_1 119.3 . . ?
C7_1 C6_1 H6_1 120.7 . . ?
C5_1 C6_1 C7_1 118.6(2) . . ?
C5_1 C6_1 H6_1 120.7 . . ?
C14_1 C13_1 H13_1 120.6 . . ?
C12_1 C13_1 C14_1 118.8(2) . . ?
C12_1 C13_1 H13_1 120.6 . . ?
F6_2 P1_2 F4_2 89.45(9) . . ?
F2_2 P1_2 F4_2 178.96(11) . . ?
F2_2 P1_2 F6_2 89.67(10) . . ?
F2_2 P1_2 F1_2 91.22(12) . . ?
F5_2 P1_2 F4_2 89.26(10) . . ?
F5_2 P1_2 F6_2 178.00(12) . . ?
F5_2 P1_2 F2_2 91.64(10) . . ?
F5_2 P1_2 F1_2 89.74(13) . . ?
F1_2 P1_2 F4_2 89.32(12) . . ?
F1_2 P1_2 F6_2 88.72(11) . . ?
F3_2 P1_2 F4_2 89.33(12) . . ?
F3_2 P1_2 F6_2 89.85(13) . . ?
F3_2 P1_2 F2_2 90.11(12) . . ?
F3_2 P1_2 F5_2 91.66(14) . . ?
F3_2 P1_2 F1_2 178.04(13) . . ?
N1_3 C1_3 C2_3 178.7(4) . . ?
C1_3 C2_3 H2A_3 109.5 . . ?
C1_3 C2_3 H2B_3 109.5 . . ?
C1_3 C2_3 H2C_3 109.5 . . ?
H2A_3 C2_3 H2B_3 109.5 . . ?
H2A_3 C2_3 H2C_3 109.5 . . ?
H2B_3 C2_3 H2C_3 109.5 . . ?

loop_
_geom_bond_atom_site_label_1
_geom_bond_atom_site_label_2
_geom_bond_distance
_geom_bond_site_symmetry_2
_geom_bond_publ_flag
C15_1 H15_1 0.9500 . ?
C15_1 C16_1 1.403(3) . ?
C15_1 C14_1 1.372(3) . ?
Mn1_1 O2_1 1.8863(15) . ?
Mn1_1 O1_1 1.8916(15) . ?
Mn1_1 O4_1 2.2267(16) . ?
Mn1_1 O3_1 2.2365(16) . ?
Mn1_1 N2_1 1.9809(18) . ?
Mn1_1 N1_1 1.9772(18) . ?
O2_1 C9_1 1.342(3) . ?
O1_1 C16_1 1.339(3) . ?
O4_1 H4A_1 0.8725 . ?
O4_1 H4B_1 0.8724 . ?
O3_1 H3A_1 0.8722 . ?
O3_1 H3B_1 0.8722 . ?
N2_1 C10_1 1.288(3) . ?
N2_1 C1_1 1.475(3) . ?
N1_1 C3_1 1.286(3) . ?
N1_1 C2_1 1.471(3) . ?
C9_1 C8_1 1.400(3) . ?
C9_1 C4_1 1.411(3) . ?
C16_1 C11_1 1.414(3) . ?
C10_1 H10_1 0.9500 . ?
C10_1 C11_1 1.438(3) . ?
C1_1 H1A_1 0.9900 . ?
C1_1 H1B_1 0.9900 . ?
C1_1 C2_1 1.523(3) . ?
C3_1 H3_1 0.9500 . ?
C3_1 C4_1 1.444(3) . ?
C2_1 H2A_1 0.9900 . ?
C2_1 H2B_1 0.9900 . ?
C8_1 H8_1 0.9500 . ?
C8_1 C7_1 1.380(3) . ?
C4_1 C5_1 1.405(3) . ?
C11_1 C12_1 1.410(3) . ?
C7_1 H7_1 0.9500 . ?
C7_1 C6_1 1.391(3) . ?
C5_1 H5_1 0.9500 . ?
C5_1 C6_1 1.376(3) . ?
C14_1 H14_1 0.9500 . ?
C14_1 C13_1 1.398(4) . ?
C12_1 H12_1 0.9500 . ?
C12_1 C13_1 1.367(3) . ?
C6_1 H6_1 0.9500 . ?
C13_1 H13_1 0.9500 . ?
F4_2 P1_2 1.5994(17) . ?
P1_2 F6_2 1.5930(17) . ?
P1_2 F2_2 1.5797(17) . ?
P1_2 F5_2 1.5779(18) . ?
P1_2 F1_2 1.5842(19) . ?
P1_2 F3_2 1.578(2) . ?
C1_3 N1_3 1.065(4) . ?
C1_3 C2_3 1.491(5) . ?
C2_3 H2A_3 0.9800 . ?
C2_3 H2B_3 0.9800 . ?
C2_3 H2C_3 0.9800 . ?

loop_
_geom_torsion_atom_site_label_1
_geom_torsion_atom_site_label_2
_geom_torsion_atom_site_label_3
_geom_torsion_atom_site_label_4
_geom_torsion
_geom_torsion_site_symmetry_1
_geom_torsion_site_symmetry_2
_geom_torsion_site_symmetry_3
_geom_torsion_site_symmetry_4
_geom_torsion_publ_flag
C15_1 C16_1 C11_1 C10_1 -179.2(2) . . . . ?
C15_1 C16_1 C11_1 C12_1 1.4(3) . . . . ?
C15_1 C14_1 C13_1 C12_1 -0.1(4) . . . . ?
Mn1_1 O2_1 C9_1 C8_1 158.72(16) . . . . ?
Mn1_1 O2_1 C9_1 C4_1 -22.6(3) . . . . ?
Mn1_1 O1_1 C16_1 C15_1 157.60(16) . . . . ?
Mn1_1 O1_1 C16_1 C11_1 -23.3(3) . . . . ?
Mn1_1 N2_1 C10_1 C11_1 2.6(3) . . . . ?
Mn1_1 N2_1 C1_1 C2_1 36.8(2) . . . . ?
Mn1_1 N1_1 C3_1 C4_1 3.6(3) . . . . ?
Mn1_1 N1_1 C2_1 C1_1 37.1(2) . . . . ?
O2_1 Mn1_1 O1_1 C16_1 -154.93(17) . . . . ?
O2_1 C9_1 C8_1 C7_1 177.6(2) . . . . ?
O2_1 C9_1 C4_1 C3_1 2.5(3) . . . . ?
O2_1 C9_1 C4_1 C5_1 -177.6(2) . . . . ?
O1_1 Mn1_1 O2_1 C9_1 -155.48(17) . . . . ?
O1_1 C16_1 C11_1 C10_1 1.7(3) . . . . ?
O1_1 C16_1 C11_1 C12_1 -177.7(2) . . . . ?
O4_1 Mn1_1 O2_1 C9_1 -62.48(17) . . . . ?
O4_1 Mn1_1 O1_1 C16_1 115.74(17) . . . . ?
O3_1 Mn1_1 O2_1 C9_1 114.35(17) . . . . ?
O3_1 Mn1_1 O1_1 C16_1 -62.33(17) . . . . ?
N2_1 Mn1_1 O1_1 C16_1 26.30(18) . . . . ?
N2_1 C10_1 C11_1 C16_1 8.8(4) . . . . ?
N2_1 C10_1 C11_1 C12_1 -171.8(2) . . . . ?
N2_1 C1_1 C2_1 N1_1 -46.0(2) . . . . ?
N1_1 Mn1_1 O2_1 C9_1 25.40(18) . . . . ?
N1_1 C3_1 C4_1 C9_1 7.2(4) . . . . ?
N1_1 C3_1 C4_1 C5_1 -172.7(2) . . . . ?
C9_1 C8_1 C7_1 C6_1 0.3(4) . . . . ?
C9_1 C4_1 C5_1 C6_1 -0.3(4) . . . . ?
C16_1 C15_1 C14_1 C13_1 -0.6(4) . . . . ?
C16_1 C11_1 C12_1 C13_1 -2.2(4) . . . . ?
C10_1 N2_1 C1_1 C2_1 -139.8(2) . . . . ?
C10_1 C11_1 C12_1 C13_1 178.4(2) . . . . ?
C1_1 N2_1 C10_1 C11_1 178.9(2) . . . . ?
C3_1 N1_1 C2_1 C1_1 -139.6(2) . . . . ?
C3_1 C4_1 C5_1 C6_1 179.6(2) . . . . ?
C2_1 N1_1 C3_1 C4_1 180.0(2) . . . . ?
C8_1 C9_1 C4_1 C3_1 -178.9(2) . . . . ?
C8_1 C9_1 C4_1 C5_1 1.0(3) . . . . ?
C8_1 C7_1 C6_1 C5_1 0.5(4) . . . . ?
C4_1 C9_1 C8_1 C7_1 -1.1(3) . . . . ?
C4_1 C5_1 C6_1 C7_1 -0.5(4) . . . . ?
C11_1 C12_1 C13_1 C14_1 1.5(4) . . . . ?
C14_1 C15_1 C16_1 O1_1 179.1(2) . . . . ?
C14_1 C15_1 C16_1 C11_1 -0.1(3) . . . . ?
